data_7701228
loop_
_publ_author_name
'Stein, Timo'
'Hoffmann, Frank'
'Fr\"oba, Michael'

_publ_section_title
;
 A new set of metal-organic frameworks synthesised from
 diisophthalate-based, 2'-phosphorus-substituted m-terphenyl linker
 molecules.
;
_journal_issue 40
_journal_name_full 'Dalton transactions (Cambridge, England : 2003)'
_journal_page_first 15127
_journal_page_last 15135
_journal_paper_doi 10.1039/c9dt03044a
_journal_volume 48
_journal_year 2019
_chemical_formula_moiety '(C34 H23 Mg2 O13.57 P), (C3 H7 N O)'
_chemical_formula_sum 'C37 H30 Mg2 N O14.57 P'
_chemical_formula_weight 801.35
_chemical_name_common UHM-80
_space_group_crystal_system trigonal
_space_group_IT_number 160
_space_group_name_Hall 'R 3 -2"'
_space_group_name_H-M_alt 'R 3 m :H'
_symmetry_space_group_name_Hall 'R 3 -2"'
_symmetry_space_group_name_H-M 'R 3 m :H'
_atom_sites_solution_hydrogens mixed
_audit_creation_method SHELXL-2018/3
_audit_update_record
;
2019-07-24 deposited with the CCDC.    2019-08-14 downloaded from the CCDC.
;
_cell_angle_alpha 90
_cell_angle_beta 90
_cell_angle_gamma 120
_cell_formula_units_Z 9
_cell_length_a 25.5448(4)
_cell_length_b 25.5448(4)
_cell_length_c 21.0016(4)
_cell_measurement_reflns_used 12226
_cell_measurement_temperature 100(2)
_cell_measurement_theta_max 51.5240
_cell_measurement_theta_min 4.5160
_cell_volume 11868.3(3)
_computing_cell_refinement 'CrysAlisPro 1.171.39.46 (Rigaku OD, 2018)'
_computing_data_collection 'CrysAlisPro 1.171.39.46 (Rigaku OD, 2018)'
_computing_data_reduction 'CrysAlisPro 1.171.39.46 (Rigaku OD, 2018)'
_computing_structure_refinement 'SHELXL-2018/3 (Sheldrick, 2018)'
_computing_structure_solution 'SHELXT 2018/2 (Sheldrick, 2018)'
_diffrn_ambient_environment N~2~
_diffrn_ambient_temperature 100(2)
_diffrn_detector 'CCD plate'
_diffrn_detector_area_resol_mean 5.2063
_diffrn_detector_type Atlas
_diffrn_measured_fraction_theta_full 0.996
_diffrn_measured_fraction_theta_max 0.996
_diffrn_measurement_details
;
List of Runs (angles in degrees, time in seconds):

  # Type    Start    End  Width  t~exp~   \w     \q     \k     \f   Frames
#--------------------------------------------------------------------------
  1  \w    -73.00  28.00   1.00   25.00    --    0.00 -57.00   0.00  101
  2  \w    -28.00  73.00   1.00   25.00    --    0.00  57.00   0.00  101
  3  \w    -76.00  33.00   1.00   25.00    --    0.00 -77.00 -90.00  109
  4  \w     29.00 138.00   1.00   50.00    --   61.65  77.00-140.61  109
  5  \w      1.00 103.00   1.00   50.00    --   61.65 -99.00 -90.00  102
  6  \w     29.00 137.00   1.00   50.00    --   61.65  76.00  92.30  108
  7  \w    -11.00  90.00   1.00   50.00    --   61.65 -57.00 -60.00  101
  8  \w     29.00 138.00   1.00   50.00    --   61.65  77.00 -60.00  109
  9  \w     29.00 138.00   1.00   50.00    --   61.65  77.00  30.00  109
 10  \w     23.00 118.00   1.00   50.00    --   61.65-125.00 150.00   95
;
_diffrn_measurement_device 'four-circle diffractometer'
_diffrn_measurement_device_type 'SuperNova, Dual, Cu at home/near, Atlas'
_diffrn_measurement_method '\w scans'
_diffrn_orient_matrix_type 'CrysAlisPro convention (1999,Acta A55,543-557)'
_diffrn_orient_matrix_UB_11 0.0565251000
_diffrn_orient_matrix_UB_12 0.0146741000
_diffrn_orient_matrix_UB_13 0.0395791000
_diffrn_orient_matrix_UB_21 -0.0376417000
_diffrn_orient_matrix_UB_22 -0.0150568000
_diffrn_orient_matrix_UB_23 0.0616088000
_diffrn_orient_matrix_UB_31 -0.0154532000
_diffrn_orient_matrix_UB_32 -0.0663568000
_diffrn_orient_matrix_UB_33 -0.0051986000
_diffrn_radiation_monochromator mirror
_diffrn_radiation_probe x-ray
_diffrn_radiation_type CuK\a
_diffrn_radiation_wavelength 1.54184
_diffrn_reflns_av_R_equivalents 0.0585
_diffrn_reflns_av_unetI/netI 0.0378
_diffrn_reflns_Laue_measured_fraction_full 0.996
_diffrn_reflns_Laue_measured_fraction_max 0.996
_diffrn_reflns_limit_h_max 25
_diffrn_reflns_limit_h_min -25
_diffrn_reflns_limit_k_max 25
_diffrn_reflns_limit_k_min -25
_diffrn_reflns_limit_l_max 21
_diffrn_reflns_limit_l_min -21
_diffrn_reflns_number 20838
_diffrn_reflns_point_group_measured_fraction_full 0.992
_diffrn_reflns_point_group_measured_fraction_max 0.992
_diffrn_reflns_theta_full 51.528
_diffrn_reflns_theta_max 51.528
_diffrn_reflns_theta_min 4.518
_diffrn_source 'micro-focus sealed X-ray tube'
_diffrn_source_type 'SuperNova (Cu) X-ray Source'
_exptl_absorpt_coefficient_mu 1.141
_exptl_absorpt_correction_T_max 1.00000
_exptl_absorpt_correction_T_min 0.80942
_exptl_absorpt_correction_type multi-scan
_exptl_absorpt_process_details
;
CrysAlisPro 1.171.39.46 (Rigaku Oxford Diffraction, 2018)
Empirical absorption correction using spherical harmonics,
 implemented in SCALE3 ABSPACK scaling algorithm.
;
_exptl_crystal_colour colorless
_exptl_crystal_density_diffrn 1.009
_exptl_crystal_description plate
_exptl_crystal_F_000 3731
_exptl_crystal_size_max 0.15
_exptl_crystal_size_mid 0.08
_exptl_crystal_size_min 0.03
_refine_diff_density_max 0.598
_refine_diff_density_min -0.329
_refine_diff_density_rms 0.065
_refine_ls_abs_structure_details
;
 Flack x determined using 1256 quotients [(I+)-(I-)]/[(I+)+(I-)]
 (Parsons, Flack and Wagner, Acta Cryst. B69 (2013) 249-259).
;
_refine_ls_abs_structure_Flack 0.043(14)
_refine_ls_extinction_method none
_refine_ls_goodness_of_fit_ref 1.093
_refine_ls_hydrogen_treatment mixed
_refine_ls_matrix_type full
_refine_ls_number_parameters 288
_refine_ls_number_reflns 3130
_refine_ls_number_restraints 254
_refine_ls_restrained_S_all 1.065
_refine_ls_R_factor_all 0.0844
_refine_ls_R_factor_gt 0.0785
_refine_ls_shift/su_max 0.000
_refine_ls_shift/su_mean 0.000
_refine_ls_structure_factor_coef Fsqd
_refine_ls_weighting_details 'w=1/[\s^2^(Fo^2^)+(0.1380P)^2^+30.0613P] where P=(Fo^2^+2Fc^2^)/3'
_refine_ls_weighting_scheme calc
_refine_ls_wR_factor_gt 0.1908
_refine_ls_wR_factor_ref 0.1975
_reflns_Friedel_coverage 0.985
_reflns_Friedel_fraction_full 0.989
_reflns_Friedel_fraction_max 0.989
_reflns_number_gt 2853
_reflns_number_total 3130
_reflns_threshold_expression 'I > 2\s(I)'
_cod_data_source_file c9dt03044a2.cif
_cod_data_source_block UHM-80
_cod_depositor_comments 'Adding full bibliography for 7701221--7701232.cif.'
_cod_original_cell_volume 11868.3(4)
_cod_database_code 7701228
_shelx_shelxl_version_number 2018/3
_shelx_space_group_comment
;
The symmetry employed for this shelxl refinement is uniquely defined
by the following loop, which should always be used as a source of
symmetry information in preference to the above space-group names.
They are only intended as comments.
;
_cell_oxdiff_length_a 25.5326(10)
_cell_oxdiff_length_b 25.5477(9)
_cell_oxdiff_length_c 20.9854(8)
_cell_oxdiff_angle_alpha 89.985(3)
_cell_oxdiff_angle_beta 89.993(3)
_cell_oxdiff_angle_gamma 119.968(4)
_cell_oxdiff_volume 11858.6(8)
_cell_oxdiff_measurement_reflns_used 12225
_shelx_estimated_absorpt_t_min 0.847
_shelx_estimated_absorpt_t_max 0.967
_oxdiff_exptl_absorpt_empirical_full_min 0.621
_oxdiff_exptl_absorpt_empirical_full_max 1.417
_oxdiff_exptl_absorpt_empirical_details
;
Empirical correction (ABSPACK) includes:
- Absorption correction using spherical harmonics
- Frame scaling
;

loop_
_space_group_symop_operation_xyz
'x, y, z'
'-y, x-y, z'
'-x+y, -x, z'
'-y, -x, z'
'-x+y, y, z'
'x, x-y, z'
'x+2/3, y+1/3, z+1/3'
'-y+2/3, x-y+1/3, z+1/3'
'-x+y+2/3, -x+1/3, z+1/3'
'-y+2/3, -x+1/3, z+1/3'
'-x+y+2/3, y+1/3, z+1/3'
'x+2/3, x-y+1/3, z+1/3'
'x+1/3, y+2/3, z+2/3'
'-y+1/3, x-y+2/3, z+2/3'
'-x+y+1/3, -x+2/3, z+2/3'
'-y+1/3, -x+2/3, z+2/3'
'-x+y+1/3, y+2/3, z+2/3'
'x+1/3, x-y+2/3, z+2/3'

loop_
_atom_site_label
_atom_site_type_symbol
_atom_site_fract_x
_atom_site_fract_y
_atom_site_fract_z
_atom_site_U_iso_or_equiv
_atom_site_adp_type
_atom_site_occupancy
_atom_site_site_symmetry_order
_atom_site_calc_flag
_atom_site_refinement_flags_posn
_atom_site_refinement_flags_adp
_atom_site_refinement_flags_occupancy
_atom_site_disorder_assembly
_atom_site_disorder_group
C10 C 0.5870(4) 0.6147(4) 0.4957(4) 0.034(2) Uani 1 1 d . . . . .
C11 C 0.6126(4) 0.6689(4) 0.4620(4) 0.035(2) Uani 1 1 d . . . . .
H11 H 0.587584 0.677669 0.435780 0.042 Uiso 1 1 calc R U . . .
C12 C 0.6735(4) 0.7101(4) 0.4659(4) 0.0312(19) Uani 1 1 d . . . . .
C13 C 0.7109(4) 0.6971(4) 0.5040(4) 0.036(2) Uani 1 1 d . . . . .
H13 H 0.752915 0.725161 0.507410 0.044 Uiso 1 1 calc R U . . .
C14 C 0.6850(4) 0.6425(4) 0.5363(4) 0.036(2) Uani 1 1 d . . . . .
C15 C 0.6229(4) 0.6016(4) 0.5308(4) 0.035(2) Uani 1 1 d . . . . .
H15 H 0.605861 0.563858 0.552309 0.042 Uiso 1 1 calc R U . . .
C16 C 0.6989(4) 0.7677(4) 0.4283(5) 0.039(2) Uani 1 1 d . . . . .
C17 C 0.7235(4) 0.6255(4) 0.5772(5) 0.045(2) Uani 1 1 d . . . . .
C20 C 0.4876(3) 0.5124(3) 0.4844(5) 0.030(3) Uani 1 2 d S T P . .
C21 C 0.5199(4) 0.5768(4) 0.4950(4) 0.034(2) Uani 1 1 d . . . . .
C22 C 0.4867(4) 0.6069(4) 0.5060(5) 0.045(2) Uani 1 1 d . . . . .
H22 H 0.508080 0.649612 0.510176 0.054 Uiso 1 1 calc R U . . .
C23 C 0.4240(3) 0.5760(3) 0.5108(7) 0.049(4) Uani 1 2 d S T P . .
H23 H 0.402764 0.597237 0.517226 0.059 Uiso 1 2 calc R U P . .
C40 C 0.4808(4) 0.4111(4) 0.4115(4) 0.040(2) Uani 1 1 d . . . . .
C41 C 0.4855(6) 0.3599(5) 0.4175(6) 0.068(3) Uani 1 1 d . . . . .
H41 H 0.508838 0.355944 0.450354 0.082 Uiso 1 1 calc R U . . .
C42 C 0.4541(7) 0.3139(5) 0.3726(7) 0.080(4) Uani 1 1 d . . . . .
H42 H 0.457866 0.278769 0.374707 0.096 Uiso 1 1 calc R U . . .
C43 C 0.4196(7) 0.3171(6) 0.3277(7) 0.083(4) Uani 1 1 d . . . . .
H43 H 0.397726 0.283687 0.299931 0.099 Uiso 1 1 calc R U . . .
C44 C 0.4151(5) 0.3687(5) 0.3206(5) 0.064(3) Uani 1 1 d . . . . .
H44 H 0.390742 0.371718 0.288336 0.077 Uiso 1 1 calc R U . . .
C45 C 0.4479(4) 0.4157(5) 0.3630(5) 0.049(2) Uani 1 1 d . . . . .
H45 H 0.447311 0.452389 0.357978 0.059 Uiso 1 1 calc R U . . .
N100 N 0.2355(4) 0.4710(7) 0.5289(6) 0.073(4) Uani 1 2 d DS T P . .
O100 O 0.2757(6) 0.5514(12) 0.4658(12) 0.188(11) Uani 1 2 d DS T P . .
C100 C 0.2502(7) 0.5003(13) 0.4728(11) 0.118(9) Uani 1 2 d DS T P . .
H100 H 0.238058 0.476116 0.435484 0.141 Uiso 1 2 calc R U P . .
C101 C 0.2033(4) 0.4066(9) 0.5258(8) 0.080(5) Uani 1 2 d DS T P . .
H10A H 0.194938 0.389877 0.568996 0.121 Uiso 1 2 calc R U P . .
H10B H 0.165060 0.392769 0.503075 0.121 Uiso 0.5 1 calc R U P . .
H10C H 0.227708 0.392769 0.503075 0.121 Uiso 0.5 1 calc R U P . .
C102 C 0.2514(5) 0.5028(10) 0.5877(9) 0.092(6) Uani 1 2 d DS T P . .
H10D H 0.236915 0.473830 0.622957 0.137 Uiso 1 2 calc R U P . .
H10E H 0.295456 0.528263 0.590290 0.137 Uiso 0.5 1 calc R U P . .
H10F H 0.232808 0.528263 0.590290 0.137 Uiso 0.5 1 calc R U P . .
O10 O 0.7532(4) 0.8074(4) 0.4365(5) 0.094(3) Uani 1 1 d . . . . .
O11 O 0.6637(3) 0.7746(2) 0.3925(3) 0.0370(15) Uani 1 1 d . . . . .
O12 O 0.7762(2) 0.6659(3) 0.5881(3) 0.0365(15) Uani 1 1 d . . . . .
O13 O 0.6998(3) 0.5713(3) 0.5935(5) 0.096(4) Uani 1 1 d . . . . .
O40 O 0.5494(4) 0.4506(4) 0.5191(9) 0.075(9) Uani 0.57(3) 2 d S T . . .
O50 O 0.87985(19) 0.7597(4) 0.6541(5) 0.048(2) Uani 1 2 d DS T P . .
H50A H 0.891(3) 0.781(5) 0.615(3) 0.072 Uiso 1 2 d DS U P . .
H50B H 0.893(2) 0.787(5) 0.688(4) 0.072 Uiso 1 2 d DS U P . .
O60 O 0.78423(18) 0.5685(4) 0.6637(4) 0.043(2) Uani 1 2 d S T P . .
Mg1 Mg 0.83379(8) 0.66757(16) 0.65848(19) 0.0267(9) Uani 1 2 d S T P A .
P40 P 0.52806(7) 0.47194(7) 0.46644(16) 0.0377(9) Uani 1 2 d S T P . .
Mg2A Mg 0.7646(2) 0.5292(4) 0.7483(5) 0.028(3) Uani 0.382(13) 2 d S T P A 1
O70A O 0.7783(8) 0.4606(8) 0.7210(8) 0.117(5) Uiso 0.382(13) 1 d . . P A 1
O80A O 0.7419(7) 0.4838(14) 0.8346(16) 0.080(9) Uiso 0.382(13) 2 d S . P A 1
Mg2B Mg 0.8244(6) 0.5211(5) 0.6748(6) 0.059(4) Uani 0.309(7) 1 d D . P A 2
O70B O 0.7783(8) 0.4606(8) 0.7210(8) 0.117(5) Uiso 0.309(7) 1 d . . P A 2
O80B O 0.8802(16) 0.4810(16) 0.6944(19) 0.119(9) Uiso 0.309(7) 1 d D . P A 2
O90B O 0.8014(18) 0.4541(15) 0.5924(15) 0.119(9) Uiso 0.309(7) 1 d D . P A 2

loop_
_atom_site_aniso_label
_atom_site_aniso_U_11
_atom_site_aniso_U_22
_atom_site_aniso_U_33
_atom_site_aniso_U_23
_atom_site_aniso_U_13
_atom_site_aniso_U_12
C10 0.027(4) 0.036(5) 0.035(5) 0.007(4) 0.001(4) 0.014(4)
C11 0.038(5) 0.036(5) 0.038(5) -0.001(4) -0.005(4) 0.024(4)
C12 0.033(4) 0.036(5) 0.026(4) 0.004(4) 0.000(4) 0.018(4)
C13 0.034(5) 0.038(5) 0.040(5) 0.000(4) 0.002(4) 0.020(4)
C14 0.037(5) 0.035(5) 0.041(5) 0.000(4) -0.004(4) 0.023(4)
C15 0.035(4) 0.041(5) 0.037(5) 0.002(4) 0.003(4) 0.025(4)
C16 0.034(5) 0.039(5) 0.043(5) 0.005(4) 0.000(4) 0.017(4)
C17 0.036(5) 0.039(5) 0.057(6) 0.005(5) -0.006(4) 0.017(4)
C20 0.036(5) 0.036(5) 0.019(6) 0.010(3) -0.010(3) 0.019(5)
C21 0.028(4) 0.038(5) 0.038(5) 0.002(4) -0.005(4) 0.019(4)
C22 0.046(5) 0.028(5) 0.060(6) -0.006(5) 0.002(5) 0.018(4)
C23 0.045(6) 0.045(6) 0.064(10) 0.000(3) 0.000(3) 0.026(6)
C40 0.039(5) 0.040(5) 0.041(5) 0.005(4) 0.000(4) 0.021(5)
C41 0.087(9) 0.045(6) 0.075(7) -0.014(5) 0.000(6) 0.034(6)
C42 0.104(10) 0.040(6) 0.094(9) -0.015(6) 0.000(7) 0.035(7)
C43 0.099(10) 0.068(8) 0.065(7) -0.015(7) 0.001(7) 0.030(8)
C44 0.063(7) 0.061(6) 0.050(6) -0.006(5) -0.001(5) 0.016(6)
C45 0.045(6) 0.054(6) 0.044(5) -0.003(5) -0.005(4) 0.022(5)
N100 0.052(5) 0.148(11) 0.050(6) -0.016(7) -0.008(4) 0.074(6)
O100 0.173(14) 0.24(3) 0.18(2) 0.07(2) 0.033(10) 0.118(13)
C100 0.090(9) 0.23(2) 0.083(12) 0.042(16) 0.021(8) 0.113(12)
C101 0.071(8) 0.140(12) 0.053(10) -0.034(10) -0.017(5) 0.070(6)
C102 0.078(8) 0.137(18) 0.079(10) -0.036(11) -0.018(6) 0.068(9)
O10 0.052(5) 0.072(5) 0.114(7) 0.055(5) -0.032(5) -0.002(4)
O11 0.039(4) 0.027(3) 0.043(3) 0.006(3) -0.005(3) 0.015(3)
O12 0.030(3) 0.041(4) 0.034(3) 0.007(3) -0.003(3) 0.015(3)
O13 0.045(5) 0.052(5) 0.170(9) 0.047(5) -0.049(5) 0.009(4)
O40 0.094(14) 0.094(14) 0.066(12) 0.018(5) -0.018(5) 0.068(13)
O50 0.055(5) 0.033(5) 0.050(6) 0.006(4) 0.003(2) 0.016(2)
O60 0.044(4) 0.029(5) 0.050(5) 0.003(4) 0.002(2) 0.015(2)
Mg1 0.0223(14) 0.029(2) 0.031(2) 0.0022(16) 0.0011(8) 0.0145(10)
P40 0.0382(14) 0.0382(14) 0.0426(19) 0.0000(8) 0.0000(8) 0.0235(17)
Mg2A 0.020(4) 0.029(6) 0.037(6) 0.008(4) 0.004(2) 0.014(3)
Mg2B 0.065(8) 0.053(7) 0.065(8) 0.010(6) 0.001(6) 0.034(6)

loop_
_atom_type_symbol
_atom_type_description
_atom_type_scat_dispersion_real
_atom_type_scat_dispersion_imag
_atom_type_scat_source
C C 0.0181 0.0091 'International Tables Vol C Tables 4.2.6.8 and 6.1.1.4'
H H 0.0000 0.0000 'International Tables Vol C Tables 4.2.6.8 and 6.1.1.4'
O O 0.0492 0.0322 'International Tables Vol C Tables 4.2.6.8 and 6.1.1.4'
Mg Mg 0.1719 0.1771 'International Tables Vol C Tables 4.2.6.8 and 6.1.1.4'
P P 0.2955 0.4335 'International Tables Vol C Tables 4.2.6.8 and 6.1.1.4'
N N 0.0311 0.0180 'International Tables Vol C Tables 4.2.6.8 and 6.1.1.4'

loop_
_geom_angle_atom_site_label_1
_geom_angle_atom_site_label_2
_geom_angle_atom_site_label_3
_geom_angle
_geom_angle_site_symmetry_1
_geom_angle_site_symmetry_3
C15 C10 C11 119.1(8) . .
C15 C10 C21 123.4(8) . .
C11 C10 C21 117.3(7) . .
C12 C11 C10 121.2(8) . .
C12 C11 H11 119.4 . .
C10 C11 H11 119.4 . .
C11 C12 C13 119.7(8) . .
C11 C12 C16 119.1(7) . .
C13 C12 C16 121.2(8) . .
C14 C13 C12 118.6(8) . .
C14 C13 H13 120.7 . .
C12 C13 H13 120.7 . .
C13 C14 C15 120.1(8) . .
C13 C14 C17 120.9(8) . .
C15 C14 C17 119.0(8) . .
C10 C15 C14 121.2(8) . .
C10 C15 H15 119.4 . .
C14 C15 H15 119.4 . .
O11 C16 O10 123.3(9) . .
O11 C16 C12 117.8(8) . .
O10 C16 C12 118.8(8) . .
O12 C17 O13 126.5(8) . .
O12 C17 C14 116.9(8) . .
O13 C17 C14 116.5(8) . .
C21 C20 C21 117.7(11) 4_665 .
C21 C20 P40 121.0(5) 4_665 .
C21 C20 P40 121.0(5) . .
C22 C21 C20 119.2(8) . .
C22 C21 C10 116.8(8) . .
C20 C21 C10 124.0(8) . .
C23 C22 C21 122.3(9) . .
C23 C22 H22 118.8 . .
C21 C22 H22 118.8 . .
C22 C23 C22 118.5(12) . 4_665
C22 C23 H23 120.8 . .
C22 C23 H23 120.8 4_665 .
C45 C40 C41 120.0(10) . .
C45 C40 P40 125.0(8) . .
C41 C40 P40 114.6(8) . .
C40 C41 C42 116.7(12) . .
C40 C41 H41 121.6 . .
C42 C41 H41 121.6 . .
C43 C42 C41 123.2(12) . .
C43 C42 H42 118.4 . .
C41 C42 H42 118.4 . .
C42 C43 C44 120.6(12) . .
C42 C43 H43 119.7 . .
C44 C43 H43 119.7 . .
C43 C44 C45 117.0(12) . .
C43 C44 H44 121.5 . .
C45 C44 H44 121.5 . .
C40 C45 C44 122.3(10) . .
C40 C45 H45 118.8 . .
C44 C45 H45 118.8 . .
C100 N100 C102 121.5(19) . .
C100 N100 C101 116.2(18) . .
C102 N100 C101 122.3(15) . .
O100 C100 N100 126(3) . .
O100 C100 H100 116.8 . .
N100 C100 H100 116.8 . .
N100 C101 H10A 109.5 . .
N100 C101 H10B 109.5 . .
H10A C101 H10B 109.5 . .
N100 C101 H10C 109.5 . .
H10A C101 H10C 109.5 . .
H10B C101 H10C 109.5 . .
N100 C102 H10D 109.5 . .
N100 C102 H10E 109.5 . .
H10D C102 H10E 109.5 . .
N100 C102 H10F 109.5 . .
H10D C102 H10F 109.5 . .
H10E C102 H10F 109.5 . .
C16 O10 Mg2A 133.2(7) . 14_654
C16 O10 Mg2B 115.1(8) . 16_664
Mg2A O10 Mg2B 59.4(4) 14_654 16_664
C16 O11 Mg1 139.9(6) . 14_654
C17 O12 Mg1 127.7(6) . .
C17 O13 Mg2B 138.1(9) . 5_655
Mg1 O50 H50A 122(8) . .
Mg1 O50 H50B 128(8) . .
H50A O50 H50B 110(7) . .
Mg2B O60 Mg2B 113.3(8) 5_655 .
Mg2B O60 Mg1 122.8(4) 5_655 .
Mg2B O60 Mg1 122.8(4) . .
Mg2A O60 Mg1 118.9(5) . .
O11 Mg1 O11 91.9(4) 10_665 9_565
O11 Mg1 O50 90.5(3) 10_665 .
O11 Mg1 O50 90.5(3) 9_565 .
O11 Mg1 O12 178.4(3) 10_665 .
O11 Mg1 O12 89.6(2) 9_565 .
O50 Mg1 O12 89.2(3) . .
O11 Mg1 O12 89.6(2) 10_665 5_655
O11 Mg1 O12 178.4(3) 9_565 5_655
O50 Mg1 O12 89.2(3) . 5_655
O12 Mg1 O12 88.8(3) . 5_655
O11 Mg1 O60 89.3(3) 10_665 .
O11 Mg1 O60 89.3(3) 9_565 .
O50 Mg1 O60 179.7(5) . .
O12 Mg1 O60 91.0(3) . .
O12 Mg1 O60 91.0(3) 5_655 .
O11 Mg1 Mg2A 69.8(2) 10_665 .
O11 Mg1 Mg2A 69.8(2) 9_565 .
O50 Mg1 Mg2A 150.9(4) . .
O12 Mg1 Mg2A 111.1(2) . .
O12 Mg1 Mg2A 111.1(2) 5_655 .
O60 Mg1 Mg2A 28.8(3) . .
O11 Mg1 Mg2B 106.0(3) 10_665 5_655
O11 Mg1 Mg2B 68.4(3) 9_565 5_655
O50 Mg1 Mg2B 153.2(2) . 5_655
O12 Mg1 Mg2B 74.8(3) . 5_655
O12 Mg1 Mg2B 111.4(3) 5_655 5_655
O60 Mg1 Mg2B 26.8(2) . 5_655
Mg2A Mg1 Mg2B 36.3(2) . 5_655
O11 Mg1 Mg2B 68.4(3) 10_665 .
O11 Mg1 Mg2B 106.0(3) 9_565 .
O50 Mg1 Mg2B 153.2(2) . .
O12 Mg1 Mg2B 111.4(3) . .
O12 Mg1 Mg2B 74.8(2) 5_655 .
O60 Mg1 Mg2B 26.8(2) . .
Mg2B Mg1 Mg2B 53.2(4) 5_655 .
O40 P40 C40 111.9(6) . .
O40 P40 C40 111.9(6) . 4_665
C40 P40 C40 98.4(6) . 4_665
O40 P40 C20 118.7(9) . .
C40 P40 C20 107.0(4) . .
C40 P40 C20 107.0(4) 4_665 .
O60 Mg2A O70A 94.2(7) . 5_655
O60 Mg2A O70A 94.2(7) . .
O70A Mg2A O70A 74.1(10) 5_655 .
O60 Mg2A O80A 177.0(11) . .
O70A Mg2A O80A 83.4(9) 5_655 .
O70A Mg2A O80A 83.4(9) . .
O60 Mg2A O10 87.7(4) . 10_665
O70A Mg2A O10 161.5(7) 5_655 10_665
O70A Mg2A O10 87.4(6) . 10_665
O80A Mg2A O10 94.0(6) . 10_665
O60 Mg2A O10 87.7(4) . 9_565
O70A Mg2A O10 87.4(6) 5_655 9_565
O70A Mg2A O10 161.5(7) . 9_565
O80A Mg2A O10 94.0(6) . 9_565
O10 Mg2A O10 111.1(8) 10_665 9_565
O60 Mg2A Mg1 32.3(3) . .
O70A Mg2A Mg1 119.1(6) 5_655 .
O70A Mg2A Mg1 119.1(6) . .
O80A Mg2A Mg1 150.7(10) . .
O10 Mg2A Mg1 70.4(3) 10_665 .
O10 Mg2A Mg1 70.4(3) 9_565 .
O70B Mg2B O60 106.9(9) . .
O60 Mg2B O13 81.0(5) . 5_655
O70B Mg2B O80B 77.5(12) . .
O60 Mg2B O80B 171.1(12) . .
O13 Mg2B O80B 97.5(12) 5_655 .
O70B Mg2B O90B 87.1(13) . .
O60 Mg2B O90B 110.7(11) . .
O13 Mg2B O90B 72.5(11) 5_655 .
O80B Mg2B O90B 76.9(15) . .
O70B Mg2B O10 88.1(8) . 10_665
O60 Mg2B O10 81.6(5) . 10_665
O13 Mg2B O10 111.9(6) 5_655 10_665
O80B Mg2B O10 90.8(12) . 10_665
O90B Mg2B O10 167.6(11) . 10_665
O70B Mg2B Mg2B 76.2(7) . 5_655
O60 Mg2B Mg2B 33.3(4) . 5_655
O13 Mg2B Mg2B 105.4(4) 5_655 5_655
O80B Mg2B Mg2B 153.2(10) . 5_655
O90B Mg2B Mg2B 96.7(10) . 5_655
O10 Mg2B Mg2B 93.3(4) 10_665 5_655
O70B Mg2B Mg1 130.2(8) . .
O60 Mg2B Mg1 30.4(3) . .
O13 Mg2B Mg1 64.9(3) 5_655 .
O80B Mg2B Mg1 141.4(11) . .
O90B Mg2B Mg1 123.8(10) . .
O10 Mg2B Mg1 67.5(3) 10_665 .
Mg2B Mg2B Mg1 63.40(19) 5_655 .

loop_
_geom_bond_atom_site_label_1
_geom_bond_atom_site_label_2
_geom_bond_distance
_geom_bond_site_symmetry_2
C10 C15 1.345(12) .
C10 C11 1.393(12) .
C10 C21 1.489(12) .
C11 C12 1.377(12) .
C11 H11 0.9500 .
C12 C13 1.406(12) .
C12 C16 1.500(13) .
C13 C14 1.387(13) .
C13 H13 0.9500 .
C14 C15 1.402(13) .
C14 C17 1.522(13) .
C15 H15 0.9500 .
C16 O11 1.249(11) .
C16 O10 1.257(11) .
C17 O12 1.243(11) .
C17 O13 1.249(11) .
C20 C21 1.442(11) 4_665
C20 C21 1.442(11) .
C20 P40 1.827(13) .
C21 C22 1.419(13) .
C22 C23 1.391(12) .
C22 H22 0.9500 .
C23 H23 0.9500 .
C40 C45 1.363(14) .
C40 C41 1.377(15) .
C40 P40 1.824(10) .
C41 C42 1.403(17) .
C41 H41 0.9500 .
C42 C43 1.321(19) .
C42 H42 0.9500 .
C43 C44 1.388(18) .
C43 H43 0.9500 .
C44 C45 1.389(15) .
C44 H44 0.9500 .
C45 H45 0.9500 .
N100 C100 1.34(2) .
N100 C102 1.420(18) .
N100 C101 1.428(19) .
O100 C100 1.14(2) .
C100 H100 0.9500 .
C101 H10A 0.9800 .
C101 H10B 0.9800 .
C101 H10C 0.9800 .
C102 H10D 0.9800 .
C102 H10E 0.9800 .
C102 H10F 0.9800 .
O10 Mg2A 2.143(9) 14_654
O10 Mg2B 2.389(16) 16_664
O11 Mg1 2.037(6) 14_654
O12 Mg1 2.070(6) .
O13 Mg2B 2.114(14) 5_655
O40 P40 1.455(17) .
O50 Mg1 2.040(9) .
O50 H50A 0.95(3) .
O50 H50B 0.94(3) .
O60 Mg2B 1.953(12) 5_655
O60 Mg2B 1.954(12) .
O60 Mg2A 1.978(12) .
O60 Mg1 2.195(9) .
Mg1 Mg2A 3.595(10) .
Mg1 Mg2B 3.644(12) 5_655
Mg1 Mg2B 3.645(12) .
Mg2A O70A 2.034(19) 5_655
Mg2A O70A 2.034(19) .
Mg2A O80A 2.07(3) .
Mg2B O70B 1.70(2) .
Mg2B O80B 2.17(3) .
Mg2B O90B 2.29(3) .
Mg2B Mg2B 3.26(2) 5_655
